data_7216798
loop_
_publ_author_name
'Wang, Xiu-Li'
'Gong, Chun-Hua'
'Zhang, Ju-Wen'
'Hou, Li-Li'
'Luan, Jian'
'Liu, Guo-Cheng'

_publ_section_title
;
 Substituent position-induced diverse architectures of
 polyoxovanadate-based hybrid materials constructed from a linear
 trinuclear transition metal complex and a hexanuclear
 [V6O18]6&#x2212;cluster
;
_journal_issue 33
_journal_name_full CrystEngComm
_journal_page_first 7745
_journal_paper_doi 10.1039/C4CE00988F
_journal_volume 16
_journal_year 2014
_chemical_formula_sum 'C12 H32 N24 O22 V6 Zn3'
_chemical_formula_weight 1366.37
_chemical_name_systematic
; 
 ? 
;
_space_group_IT_number 2
_symmetry_cell_setting triclinic
_symmetry_space_group_name_Hall '-P 1'
_symmetry_space_group_name_H-M 'P -1'
_atom_sites_solution_hydrogens geom
_atom_sites_solution_primary direct
_atom_sites_solution_secondary difmap
_audit_creation_method SHELXL-97
_cell_angle_alpha 105.8870(10)
_cell_angle_beta 91.7970(10)
_cell_angle_gamma 114.1830(10)
_cell_formula_units_Z 1
_cell_length_a 9.8440(5)
_cell_length_b 10.5676(5)
_cell_length_c 11.5430(6)
_cell_measurement_temperature 296(2)
_cell_measurement_theta_max 25.00
_cell_measurement_theta_min 1.86
_cell_volume 1039.38(9)
_computing_cell_refinement 'SMART (Bruker, 2001)'
_computing_data_collection 'SMART (Bruker, 2001)'
_computing_data_reduction 'SAINT+ (Bruker, 1999)'
_computing_molecular_graphics 'PLATON (Spek, 2003)'
_computing_publication_material 'SHELXTL (1998)'
_computing_structure_refinement 'SHELXL-97 (Sheldrick, 2008)'
_computing_structure_solution 'SHELXS-97 (Sheldrick, 2008)'
_diffrn_ambient_temperature 296(2)
_diffrn_measured_fraction_theta_full 0.994
_diffrn_measured_fraction_theta_max 0.994
_diffrn_measurement_device_type 'CCD area detector'
_diffrn_measurement_method 'phi and omega scans'
_diffrn_radiation_monochromator graphite
_diffrn_radiation_source 'fine-focus sealed tube'
_diffrn_radiation_type MoK\a
_diffrn_radiation_wavelength 0.71073
_diffrn_reflns_av_R_equivalents 0.0101
_diffrn_reflns_av_unetI/netI 0.0174
_diffrn_reflns_limit_h_max 9
_diffrn_reflns_limit_h_min -11
_diffrn_reflns_limit_k_max 12
_diffrn_reflns_limit_k_min -12
_diffrn_reflns_limit_l_max 13
_diffrn_reflns_limit_l_min -11
_diffrn_reflns_number 5278
_diffrn_reflns_theta_full 25.00
_diffrn_reflns_theta_max 25.00
_diffrn_reflns_theta_min 1.86
_exptl_absorpt_coefficient_mu 3.091
_exptl_absorpt_correction_T_max 0.5769
_exptl_absorpt_correction_T_min 0.5367
_exptl_absorpt_correction_type multi-scan
_exptl_absorpt_process_details SADABS
_exptl_crystal_colour colourless
_exptl_crystal_density_diffrn 2.183
_exptl_crystal_density_method 'not measured'
_exptl_crystal_description block
_exptl_crystal_F_000 676
_exptl_crystal_size_max 0.23
_exptl_crystal_size_mid 0.22
_exptl_crystal_size_min 0.20
_refine_diff_density_max 0.439
_refine_diff_density_min -1.293
_refine_diff_density_rms 0.100
_refine_ls_extinction_method none
_refine_ls_goodness_of_fit_ref 1.001
_refine_ls_hydrogen_treatment constr
_refine_ls_matrix_type full
_refine_ls_number_parameters 304
_refine_ls_number_reflns 3643
_refine_ls_number_restraints 0
_refine_ls_restrained_S_all 1.001
_refine_ls_R_factor_all 0.0285
_refine_ls_R_factor_gt 0.0273
_refine_ls_shift/su_max 0.001
_refine_ls_shift/su_mean 0.000
_refine_ls_structure_factor_coef Fsqd
_refine_ls_weighting_details 'calc w=1/[\s^2^(Fo^2^)+(0.1000P)^2^+0.0000P] where P=(Fo^2^+2Fc^2^)/3'
_refine_ls_weighting_scheme calc
_refine_ls_wR_factor_gt 0.1072
_refine_ls_wR_factor_ref 0.1092
_reflns_number_gt 3471
_reflns_number_total 3643
_reflns_threshold_expression >2sigma(I)
_cod_data_source_file c4ce00988f2.cif
_cod_data_source_block 4
_cod_depositor_comments 'Adding full bibliography for 7216795--7216798.cif.'
_cod_database_code 7216798

loop_
_symmetry_equiv_pos_as_xyz
'x, y, z'
'-x, -y, -z'

loop_
_atom_site_label
_atom_site_type_symbol
_atom_site_fract_x
_atom_site_fract_y
_atom_site_fract_z
_atom_site_U_iso_or_equiv
_atom_site_adp_type
_atom_site_occupancy
_atom_site_symmetry_multiplicity
_atom_site_calc_flag
_atom_site_refinement_flags
Zn1 Zn -0.21745(3) 0.40742(3) -0.31962(3) 0.01595(14) Uani 1 1 d .
V1 V -0.84181(5) 0.25564(5) -0.61893(4) 0.01806(15) Uani 1 1 d .
O1 O -0.1743(2) 0.5802(2) -0.39000(17) 0.0228(4) Uani 1 1 d .
N1 N -0.2450(3) 0.2501(3) -0.2272(2) 0.0223(5) Uani 1 1 d .
C1 C -0.3414(3) 0.1133(3) -0.2576(3) 0.0231(6) Uani 1 1 d .
H1A H -0.4079 0.0605 -0.3310 0.028 Uiso 1 1 calc R
O1W O -1.1017(4) 0.0337(4) -0.9072(2) 0.0598(8) Uani 1 1 d .
H1WA H -1.1719 -0.0528 -0.9296 0.072 Uiso 1 1 d R
H1WB H -1.1119 0.0778 -0.8368 0.072 Uiso 1 1 d R
Zn2 Zn 0.0000 0.5000 0.0000 0.01653(15) Uani 1 2 d S
V2 V -0.62127(5) 0.22235(5) -0.39954(4) 0.01740(15) Uani 1 1 d .
O2 O -0.1914(3) 0.2770(2) -0.4855(2) 0.0344(5) Uani 1 1 d .
N2 N -0.1665(3) 0.2868(3) -0.1120(2) 0.0235(5) Uani 1 1 d .
C2 C -0.2207(3) 0.1690(3) -0.0784(3) 0.0237(6) Uani 1 1 d .
H2A H -0.1881 0.1625 -0.0047 0.028 Uiso 1 1 calc R
O2W O -1.0007(6) 0.1429(6) -0.3085(5) 0.1268(18) Uani 1 1 d .
H2WA H -1.0578 0.1843 -0.2865 0.152 Uiso 1 1 d R
H2WB H -1.0401 0.0593 -0.2985 0.152 Uiso 1 1 d R
V3 V -0.78732(5) -0.12755(5) -0.40862(4) 0.01706(15) Uani 1 1 d .
N3 N -0.3300(3) 0.0596(3) -0.1659(2) 0.0206(5) Uani 1 1 d .
O3 O -0.7955(3) 0.1876(3) -0.7451(3) 0.0506(7) Uani 1 1 d .
C3 C 0.1141(3) 0.5130(3) -0.3487(2) 0.0194(6) Uani 1 1 d .
H3A H 0.0858 0.4924 -0.4318 0.023 Uiso 1 1 calc R
N4 N -0.4154(3) -0.0803(3) -0.1566(2) 0.0284(6) Uani 1 1 d .
H4B H -0.5036 -0.1012 -0.1763 0.034 Uiso 1 1 d R
H4C H -0.3927 -0.1514 -0.2140 0.034 Uiso 1 1 d R
C4 C 0.2485(3) 0.5800(3) -0.1730(2) 0.0214(6) Uani 1 1 d .
H4A H 0.3309 0.6151 -0.1120 0.026 Uiso 1 1 calc R
O4 O -0.7200(3) 0.2772(3) -0.4911(3) 0.0596(9) Uani 1 1 d .
C5 C -0.3462(3) 0.5866(3) -0.1380(2) 0.0232(6) Uani 1 1 d .
H5A H -0.4240 0.5655 -0.1985 0.028 Uiso 1 1 calc R
O5 O -0.4395(2) 0.3092(3) -0.4007(2) 0.0361(5) Uani 1 1 d .
N5 N 0.0216(3) 0.4940(3) -0.2691(2) 0.0196(5) Uani 1 1 d .
O6 O -0.6490(4) 0.2716(4) -0.2616(3) 0.0598(8) Uani 1 1 d .
N6 N 0.1072(3) 0.5357(3) -0.1568(2) 0.0202(5) Uani 1 1 d .
C6 C -0.1992(3) 0.6754(3) 0.0338(2) 0.0236(6) Uani 1 1 d .
H6A H -0.1550 0.7284 0.1147 0.028 Uiso 1 1 calc R
N7 N 0.2554(2) 0.5666(2) -0.2917(2) 0.0181(5) Uani 1 1 d .
O7 O -0.6799(3) 0.0292(2) -0.4541(2) 0.0334(5) Uani 1 1 d .
N8 N 0.3902(3) 0.6047(3) -0.3431(2) 0.0240(5) Uani 1 1 d .
H8A H 0.3956 0.6632 -0.3772 0.029 Uiso 1 1 d R
H8B H 0.3934 0.5312 -0.3898 0.029 Uiso 1 1 d R
O8 O -0.9679(3) -0.1353(3) -0.3824(3) 0.0438(7) Uani 1 1 d .
N9 N -0.2457(3) 0.5360(3) -0.1520(2) 0.0197(5) Uani 1 1 d .
O9 O -0.7002(3) -0.1179(3) -0.2823(2) 0.0455(6) Uani 1 1 d .
N10 N -0.1516(3) 0.5915(3) -0.0411(2) 0.0205(5) Uani 1 1 d .
N11 N -0.3204(3) 0.6744(3) -0.0223(2) 0.0214(5) Uani 1 1 d .
N12 N -0.4140(3) 0.7431(3) 0.0225(2) 0.0296(6) Uani 1 1 d .
H12A H -0.4230 0.7559 0.0898 0.036 Uiso 1 1 d R
H12B H -0.3858 0.8315 0.0112 0.036 Uiso 1 1 d R

loop_
_atom_site_aniso_label
_atom_site_aniso_U_11
_atom_site_aniso_U_22
_atom_site_aniso_U_33
_atom_site_aniso_U_23
_atom_site_aniso_U_13
_atom_site_aniso_U_12
Zn1 0.0144(2) 0.0158(2) 0.0153(2) 0.00590(14) 0.00002(14) 0.00382(15)
V1 0.0136(3) 0.0145(3) 0.0253(3) 0.0059(2) -0.00023(19) 0.0058(2)
O1 0.0300(11) 0.0185(10) 0.0204(10) 0.0078(8) 0.0003(8) 0.0101(9)
N1 0.0234(12) 0.0196(12) 0.0177(12) 0.0065(9) -0.0039(9) 0.0036(10)
C1 0.0241(15) 0.0197(14) 0.0197(14) 0.0065(12) -0.0018(11) 0.0041(12)
O1W 0.065(2) 0.066(2) 0.0328(14) 0.0079(13) -0.0055(13) 0.0191(16)
Zn2 0.0143(2) 0.0184(3) 0.0143(2) 0.00523(19) -0.00039(17) 0.0047(2)
V2 0.0156(3) 0.0166(3) 0.0189(3) 0.0076(2) -0.00099(19) 0.0049(2)
O2 0.0444(14) 0.0163(11) 0.0331(12) 0.0015(9) 0.0134(10) 0.0077(10)
N2 0.0239(13) 0.0212(12) 0.0219(12) 0.0091(10) -0.0034(10) 0.0054(10)
C2 0.0267(15) 0.0223(14) 0.0221(14) 0.0106(12) 0.0000(11) 0.0088(12)
O2W 0.110(4) 0.123(5) 0.161(5) 0.045(4) 0.020(3) 0.063(4)
V3 0.0145(3) 0.0107(3) 0.0219(3) 0.0034(2) -0.00019(19) 0.0029(2)
N3 0.0207(12) 0.0147(11) 0.0237(12) 0.0083(9) 0.0009(9) 0.0040(10)
O3 0.0586(18) 0.0347(14) 0.0562(17) 0.0044(13) 0.0300(14) 0.0231(13)
C3 0.0164(14) 0.0217(13) 0.0170(13) 0.0064(11) -0.0007(11) 0.0054(11)
N4 0.0258(13) 0.0147(12) 0.0396(15) 0.0109(11) 0.0011(11) 0.0028(10)
C4 0.0163(13) 0.0272(15) 0.0156(13) 0.0055(11) -0.0007(10) 0.0057(12)
O4 0.0595(18) 0.0407(15) 0.074(2) 0.0200(14) -0.0343(15) 0.0192(14)
C5 0.0204(14) 0.0286(16) 0.0198(14) 0.0078(12) 0.0000(11) 0.0100(12)
O5 0.0198(11) 0.0308(12) 0.0445(14) 0.0134(10) -0.0072(9) -0.0017(10)
N5 0.0153(11) 0.0243(12) 0.0188(11) 0.0105(9) -0.0003(9) 0.0063(10)
O6 0.072(2) 0.068(2) 0.0317(14) 0.0069(13) 0.0194(14) 0.0284(17)
N6 0.0167(11) 0.0250(12) 0.0166(11) 0.0073(9) -0.0002(9) 0.0066(10)
C6 0.0254(15) 0.0263(15) 0.0164(13) 0.0025(11) -0.0016(11) 0.0118(13)
N7 0.0140(11) 0.0189(11) 0.0207(11) 0.0069(9) 0.0051(9) 0.0058(9)
O7 0.0319(12) 0.0190(11) 0.0467(14) 0.0148(10) 0.0085(10) 0.0056(10)
N8 0.0159(12) 0.0263(13) 0.0236(13) 0.0061(10) 0.0081(10) 0.0042(10)
O8 0.0201(11) 0.0280(12) 0.084(2) 0.0185(13) 0.0151(12) 0.0099(10)
N9 0.0197(11) 0.0240(12) 0.0150(11) 0.0061(9) 0.0015(9) 0.0091(10)
O9 0.0460(15) 0.0441(15) 0.0358(14) 0.0151(11) -0.0150(11) 0.0094(12)
N10 0.0204(12) 0.0241(12) 0.0160(11) 0.0055(9) -0.0011(9) 0.0094(10)
N11 0.0219(12) 0.0245(13) 0.0221(12) 0.0079(10) 0.0061(10) 0.0136(10)
N12 0.0326(14) 0.0350(15) 0.0308(14) 0.0097(12) 0.0108(11) 0.0238(12)

loop_
_atom_type_symbol
_atom_type_description
_atom_type_scat_dispersion_real
_atom_type_scat_dispersion_imag
_atom_type_scat_source
C C 0.0033 0.0016 'International Tables Vol C Tables 4.2.6.8 and 6.1.1.4'
H H 0.0000 0.0000 'International Tables Vol C Tables 4.2.6.8 and 6.1.1.4'
N N 0.0061 0.0033 'International Tables Vol C Tables 4.2.6.8 and 6.1.1.4'
O O 0.0106 0.0060 'International Tables Vol C Tables 4.2.6.8 and 6.1.1.4'
V V 0.3005 0.5294 'International Tables Vol C Tables 4.2.6.8 and 6.1.1.4'
Zn Zn 0.2839 1.4301 'International Tables Vol C Tables 4.2.6.8 and 6.1.1.4'

loop_
_geom_angle_atom_site_label_1
_geom_angle_atom_site_label_2
_geom_angle_atom_site_label_3
_geom_angle
_geom_angle_site_symmetry_1
_geom_angle_site_symmetry_3
O5 Zn1 O1 90.71(9) . .
O5 Zn1 O2 83.20(10) . .
O1 Zn1 O2 91.58(8) . .
O5 Zn1 N9 96.45(9) . .
O1 Zn1 N9 89.16(8) . .
O2 Zn1 N9 179.18(8) . .
O5 Zn1 N5 169.14(10) . .
O1 Zn1 N5 86.91(8) . .
O2 Zn1 N5 86.27(9) . .
N9 Zn1 N5 94.12(9) . .
O5 Zn1 N1 94.45(9) . .
O1 Zn1 N1 173.01(8) . .
O2 Zn1 N1 93.71(9) . .
N9 Zn1 N1 85.58(9) . .
N5 Zn1 N1 88.87(9) . .
O3 V1 O1 109.48(12) . 2_464
O3 V1 O4 111.40(16) . .
O1 V1 O4 106.82(12) 2_464 .
O3 V1 O8 107.57(14) . 2_354
O1 V1 O8 110.97(11) 2_464 2_354
O4 V1 O8 110.62(15) . 2_354
V1 O1 Zn1 152.81(12) 2_464 .
C1 N1 N2 107.4(2) . .
C1 N1 Zn1 129.44(19) . .
N2 N1 Zn1 122.81(17) . .
N1 C1 N3 109.4(2) . .
N2 Zn2 N2 180.0 . 2_565
N2 Zn2 N6 89.43(9) . 2_565
N2 Zn2 N6 90.57(9) 2_565 2_565
N2 Zn2 N6 90.57(9) . .
N2 Zn2 N6 89.43(9) 2_565 .
N6 Zn2 N6 180.0 2_565 .
N2 Zn2 N10 91.43(9) . 2_565
N2 Zn2 N10 88.57(9) 2_565 2_565
N6 Zn2 N10 90.97(9) 2_565 2_565
N6 Zn2 N10 89.03(9) . 2_565
N2 Zn2 N10 88.57(9) . .
N2 Zn2 N10 91.43(9) 2_565 .
N6 Zn2 N10 89.03(9) 2_565 .
N6 Zn2 N10 90.97(9) . .
N10 Zn2 N10 180.0 2_565 .
O6 V2 O5 107.62(15) . .
O6 V2 O4 108.64(18) . .
O5 V2 O4 108.54(14) . .
O6 V2 O7 110.62(15) . .
O5 V2 O7 109.81(12) . .
O4 V2 O7 111.50(12) . .
V3 O2 Zn1 157.65(14) 2_454 .
C2 N2 N1 106.7(2) . .
C2 N2 Zn2 125.5(2) . .
N1 N2 Zn2 127.56(18) . .
N2 C2 N3 109.8(2) . .
O9 V3 O2 108.68(13) . 2_454
O9 V3 O8 107.88(15) . .
O2 V3 O8 109.73(12) 2_454 .
O9 V3 O7 110.01(13) . .
O2 V3 O7 109.99(11) 2_454 .
O8 V3 O7 110.50(11) . .
C2 N3 C1 106.5(2) . .
C2 N3 N4 124.2(2) . .
C1 N3 N4 129.3(2) . .
N5 C3 N7 109.3(2) . .
N6 C4 N7 109.2(2) . .
V2 O4 V1 156.11(19) . .
N9 C5 N11 109.5(2) . .
V2 O5 Zn1 152.16(15) . .
C3 N5 N6 107.5(2) . .
C3 N5 Zn1 122.53(18) . .
N6 N5 Zn1 130.00(17) . .
C4 N6 N5 107.0(2) . .
C4 N6 Zn2 132.00(18) . .
N5 N6 Zn2 120.64(17) . .
N10 C6 N11 110.4(2) . .
C3 N7 C4 107.0(2) . .
C3 N7 N8 127.9(2) . .
C4 N7 N8 125.1(2) . .
V2 O7 V3 137.89(14) . .
V3 O8 V1 143.87(14) . 2_354
C5 N9 N10 107.5(2) . .
C5 N9 Zn1 126.30(18) . .
N10 N9 Zn1 125.96(17) . .
C6 N10 N9 106.5(2) . .
C6 N10 Zn2 129.07(19) . .
N9 N10 Zn2 122.45(17) . .
C6 N11 C5 106.1(2) . .
C6 N11 N12 130.9(2) . .
C5 N11 N12 123.0(2) . .

loop_
_geom_bond_atom_site_label_1
_geom_bond_atom_site_label_2
_geom_bond_distance
_geom_bond_site_symmetry_2
Zn1 O5 2.052(2) .
Zn1 O1 2.0913(19) .
Zn1 O2 2.123(2) .
Zn1 N9 2.138(2) .
Zn1 N5 2.138(2) .
Zn1 N1 2.144(2) .
V1 O3 1.608(2) .
V1 O1 1.6491(19) 2_464
V1 O4 1.774(2) .
V1 O8 1.785(2) 2_354
O1 V1 1.6492(19) 2_464
N1 C1 1.301(4) .
N1 N2 1.387(3) .
C1 N3 1.352(4) .
Zn2 N2 2.163(2) .
Zn2 N2 2.163(2) 2_565
Zn2 N6 2.167(2) 2_565
Zn2 N6 2.167(2) .
Zn2 N10 2.185(2) 2_565
Zn2 N10 2.185(2) .
V2 O6 1.604(3) .
V2 O5 1.645(2) .
V2 O4 1.769(2) .
V2 O7 1.790(2) .
O2 V3 1.640(2) 2_454
N2 C2 1.311(4) .
C2 N3 1.337(4) .
V3 O9 1.625(2) .
V3 O2 1.640(2) 2_454
V3 O8 1.785(2) .
V3 O7 1.793(2) .
N3 N4 1.407(3) .
C3 N5 1.310(4) .
C3 N7 1.334(4) .
C4 N6 1.311(4) .
C4 N7 1.345(4) .
C5 N9 1.299(4) .
C5 N11 1.348(4) .
N5 N6 1.379(3) .
C6 N10 1.304(4) .
C6 N11 1.334(4) .
N7 N8 1.421(3) .
O8 V1 1.785(2) 2_354
N9 N10 1.382(3) .
N11 N12 1.420(3) .
